data_1571275
loop_
_publ_author_name
'Whitehead, Bevan S.'
'Brennessel, William W.'
'Michtavy, Shane S.'
'Silva, Hope A.'
'Kim, Jaehwan'
'Milner, Phillip J.'
'Porosoff, Marc D.'
'Barnett, Brandon R.'

_publ_section_title
;
 Selective adsorption of fluorinated super greenhouse gases within a
 metal-organic framework with dynamic corrugated ultramicropores.
;
_journal_issue 16
_journal_name_full 'Chemical science'
_journal_page_first 5964
_journal_page_last 5972
_journal_paper_doi 10.1039/d3sc07007g
_journal_volume 15
_journal_year 2024
_chemical_absolute_configuration ad
_chemical_formula_moiety 'C17 H8 F6 O4 Zn'
_chemical_formula_sum 'C17 H8 F6 O4 Zn'
_chemical_formula_weight 455.60
_space_group_crystal_system hexagonal
_space_group_IT_number 180
_space_group_name_Hall 'P 62 2 (0 0 4)'
_space_group_name_H-M_alt 'P 62 2 2'
_atom_sites_solution_hydrogens geom
_atom_sites_solution_primary dual
_atom_sites_solution_secondary difmap
_audit_creation_date 2023-12-21
_audit_creation_method
;
Olex2 1.5
(compiled 2023.08.24 svn.re1ec1418 for OlexSys, GUI svn.r6817)
;
_audit_update_record
;
2023-12-21 deposited with the CCDC.	2024-03-25 downloaded from the CCDC.
;
_cell_angle_alpha 90
_cell_angle_beta 90
_cell_angle_gamma 120
_cell_formula_units_Z 6
_cell_length_a 21.2008(6)
_cell_length_b 21.2008(6)
_cell_length_c 7.6911(2)
_cell_measurement_reflns_used 3292
_cell_measurement_temperature 272.99(10)
_cell_measurement_theta_max 79.1440
_cell_measurement_theta_min 2.4030
_cell_volume 2993.81(14)
_computing_cell_refinement 'CrysAlisPro 1.171.42.101a (Rigaku OD, 2023)'
_computing_data_collection 'CrysAlisPro 1.171.42.101a (Rigaku OD, 2023)'
_computing_data_reduction 'CrysAlisPro 1.171.42.101a (Rigaku OD, 2023)'
_computing_molecular_graphics 'Olex2 1.5 (Dolomanov et al., 2009)'
_computing_publication_material 'Olex2 1.5 (Dolomanov et al., 2009)'
_computing_structure_refinement 'SHELXL 2019/3 (Sheldrick, 2015b)'
_computing_structure_solution 'SHELXT 2018/2 (Sheldrick, 2015a)'
_diffrn_ambient_environment N~2~
_diffrn_ambient_temperature 272.99(10)
_diffrn_detector 'Hybrid Pixel Array Detector'
_diffrn_detector_area_resol_mean 10.0000
_diffrn_detector_type HyPix
_diffrn_measured_fraction_theta_full 0.999
_diffrn_measured_fraction_theta_max 0.992
_diffrn_measurement_details
;
List of Runs (angles in degrees, time in seconds):

  # Type    Start    End  Width  t~exp~   \w     \q     \k     \f   Frames
#--------------------------------------------------------------------------
  1  \w   -107.00 -28.00   0.50   50.00    --  -47.29 155.00-151.00  158
  2  \w     98.00 178.00   0.50   65.00    --  113.25 121.00  31.00  160
  3  \w     -9.00  28.00   0.50   50.00    --  -47.29  19.00-120.00   74
  4  \w     -9.00  28.00   0.50   50.00    --  -47.29  19.00-150.00   74
  5  \w     44.00 111.00   0.50   65.00    --  113.25-125.00  30.00  134
  6  \w     42.00  83.00   0.50   65.00    --  113.25 -61.00 150.00   82
  7  \w     42.00 106.00   0.50   65.00    --  113.25 -94.00 -90.00  128
  8  \w     41.00 141.50   0.50   65.00    --  113.25   0.00-180.00  201
;
_diffrn_measurement_device 'four-circle diffractometer'
_diffrn_measurement_device_type 'XtaLAB Synergy, Dualflex, HyPix'
_diffrn_measurement_method '\w scans'
_diffrn_orient_matrix_type 'CrysAlisPro convention (1999,Acta A55,543-557)'
_diffrn_orient_matrix_UB_11 -0.0821157000
_diffrn_orient_matrix_UB_12 -0.0533490000
_diffrn_orient_matrix_UB_13 -0.0233427000
_diffrn_orient_matrix_UB_21 -0.0138509000
_diffrn_orient_matrix_UB_22 0.0646758000
_diffrn_orient_matrix_UB_23 -0.0095063000
_diffrn_orient_matrix_UB_31 0.0102534000
_diffrn_orient_matrix_UB_32 0.0031761000
_diffrn_orient_matrix_UB_33 -0.1986903000
_diffrn_radiation_monochromator mirror
_diffrn_radiation_probe x-ray
_diffrn_radiation_type 'Cu K\a'
_diffrn_radiation_wavelength 1.54184
_diffrn_reflns_av_R_equivalents 0.0535
_diffrn_reflns_av_unetI/netI 0.0389
_diffrn_reflns_Laue_measured_fraction_full 0.999
_diffrn_reflns_Laue_measured_fraction_max 0.992
_diffrn_reflns_limit_h_max 26
_diffrn_reflns_limit_h_min -18
_diffrn_reflns_limit_k_max 16
_diffrn_reflns_limit_k_min -26
_diffrn_reflns_limit_l_max 4
_diffrn_reflns_limit_l_min -9
_diffrn_reflns_number 10348
_diffrn_reflns_point_group_measured_fraction_full 0.999
_diffrn_reflns_point_group_measured_fraction_max 0.988
_diffrn_reflns_theta_full 67.684
_diffrn_reflns_theta_max 80.040
_diffrn_reflns_theta_min 2.406
_diffrn_source 'micro-focus sealed X-ray tube'
_diffrn_source_type 'PhotonJet (Cu) X-ray Source'
_exptl_absorpt_coefficient_mu 2.410
_exptl_absorpt_correction_T_max 1.00000
_exptl_absorpt_correction_T_min 0.01203
_exptl_absorpt_correction_type multi-scan
_exptl_absorpt_process_details
;
CrysAlisPro 1.171.42.101a (Rigaku Oxford Diffraction, 2023)
Empirical absorption correction using spherical harmonics,
implemented in SCALE3 ABSPACK scaling algorithm.
;
_exptl_crystal_colour colourless
_exptl_crystal_colour_primary colourless
_exptl_crystal_density_diffrn 1.516
_exptl_crystal_description needle
_exptl_crystal_F_000 1356
_exptl_crystal_size_max 0.169
_exptl_crystal_size_mid 0.04
_exptl_crystal_size_min 0.018
_refine_diff_density_max 0.244
_refine_diff_density_min -0.178
_refine_diff_density_rms 0.044
_refine_ls_abs_structure_details
;
 Flack x determined using 598 quotients [(I+)-(I-)]/[(I+)+(I-)]
 (Parsons, Flack and Wagner, Acta Cryst. B69 (2013) 249-259).
;
_refine_ls_abs_structure_Flack 0.02(2)
_refine_ls_extinction_method none
_refine_ls_goodness_of_fit_ref 1.055
_refine_ls_hydrogen_treatment constr
_refine_ls_matrix_type full
_refine_ls_number_parameters 128
_refine_ls_number_reflns 2168
_refine_ls_number_restraints 0
_refine_ls_restrained_S_all 1.055
_refine_ls_R_factor_all 0.0519
_refine_ls_R_factor_gt 0.0344
_refine_ls_shift/su_max 0.001
_refine_ls_shift/su_mean 0.000
_refine_ls_structure_factor_coef Fsqd
_refine_ls_weighting_details 'w=1/[\s^2^(Fo^2^)+(0.0404P)^2^+0.2296P] where P=(Fo^2^+2Fc^2^)/3'
_refine_ls_weighting_scheme calc
_refine_ls_wR_factor_gt 0.0763
_refine_ls_wR_factor_ref 0.0820
_reflns_Friedel_coverage 0.656
_reflns_Friedel_fraction_full 0.999
_reflns_Friedel_fraction_max 0.981
_reflns_number_gt 1755
_reflns_number_total 2168
_reflns_threshold_expression 'I > 2\s(I)'
_cod_data_source_file d3sc07007g2.cif
_cod_data_source_block brbbsw99_273
_cod_depositor_comments 'Adding full bibliography for 1571271--1571275.cif.'
_cod_original_cell_volume 2993.80(19)
_cod_original_sg_symbol_Hall 'P 62 2c (0 0 1)'
_cod_database_code 1571275
_shelx_shelxl_version_number 2019/3
_chemical_oxdiff_usercomment '273 K CF4 dosed xtal'
_shelx_space_group_comment
;
The symmetry employed for this shelxl refinement is uniquely defined
by the following loop, which should always be used as a source of
symmetry information in preference to the above space-group names.
They are only intended as comments.
;
_shelx_estimated_absorpt_t_max 0.958
_shelx_estimated_absorpt_t_min 0.686
_olex2_refinement_description
;
1. Fixed Uiso
 At 1.2 times of:
  All C(H) groups
2.a Aromatic/amide H refined with riding coordinates:
 C3(H3), C4(H4), C6(H6), C7(H7)
;
_olex2_submission_original_sample_id brbbsw99_273
_olex2_submission_special_instructions 'No special instructions were received'
_oxdiff_exptl_absorpt_empirical_details
;
Empirical correction (ABSPACK) includes:
- Absorption correction using spherical harmonics
- Frame scaling
;
_oxdiff_exptl_absorpt_empirical_full_max 40.083
_oxdiff_exptl_absorpt_empirical_full_min 0.485

loop_
_space_group_symop_operation_xyz
'x, y, z'
'-y, x-y, z+2/3'
'-x+y, -x, z+1/3'
'-x, -y, z'
'y, -x+y, z+2/3'
'x-y, x, z+1/3'
'y, x, -z+2/3'
'x-y, -y, -z'
'-x, -x+y, -z+1/3'
'-y, -x, -z+2/3'
'-x+y, y, -z'
'x, x-y, -z+1/3'

loop_
_atom_site_label
_atom_site_type_symbol
_atom_site_fract_x
_atom_site_fract_y
_atom_site_fract_z
_atom_site_U_iso_or_equiv
_atom_site_adp_type
_atom_site_occupancy
_atom_site_site_symmetry_order
_atom_site_calc_flag
_atom_site_refinement_flags_posn
_atom_site_refinement_flags_adp
_atom_site_refinement_flags_occupancy
_atom_site_disorder_assembly
_atom_site_disorder_group
Zn1 Zn 0.70056(2) 0.29944(2) -0.166667 0.03893(19) Uani 1 2 d S T P . .
F1 F 0.84389(17) 0.09887(18) 0.5461(6) 0.1320(19) Uani 1 1 d . . . . .
F2 F 0.81402(15) 0.0033(2) 0.6957(6) 0.1321(17) Uani 1 1 d . . . . .
F3 F 0.7695(2) 0.0721(2) 0.7553(6) 0.1088(13) Uani 1 1 d . . . . .
O1 O 0.70617(16) 0.24138(17) 0.0191(4) 0.0639(8) Uani 1 1 d . . . . .
O2 O 0.63874(17) 0.23968(16) 0.2413(4) 0.0587(8) Uani 1 1 d . . . . .
C1 C 0.6767(2) 0.2188(2) 0.1640(6) 0.0478(9) Uani 1 1 d . . . . .
C2 C 0.6884(2) 0.1622(2) 0.2492(6) 0.0471(9) Uani 1 1 d . . . . .
C3 C 0.7258(2) 0.1345(2) 0.1645(6) 0.0592(11) Uani 1 1 d . . . . .
H3 H 0.743786 0.151201 0.053410 0.071 Uiso 1 1 calc R U . . .
C4 C 0.7376(3) 0.0821(3) 0.2406(7) 0.0682(14) Uani 1 1 d . . . . .
H4 H 0.763191 0.063987 0.180615 0.082 Uiso 1 1 calc R U . . .
C5 C 0.7112(2) 0.0567(2) 0.4057(7) 0.0552(12) Uani 1 1 d . . . . .
C6 C 0.6741(2) 0.0856(2) 0.4919(7) 0.0574(10) Uani 1 1 d . . . . .
H6 H 0.656493 0.069376 0.603400 0.069 Uiso 1 1 calc R U . . .
C7 C 0.6626(2) 0.1383(2) 0.4151(6) 0.0509(10) Uani 1 1 d . . . . .
H7 H 0.637761 0.157305 0.474899 0.061 Uiso 1 1 calc R U . . .
C8 C 0.7240(3) 0.000000 0.500000 0.0664(19) Uani 1 2 d S T P . .
C9 C 0.7882(3) 0.0435(3) 0.6258(10) 0.097(2) Uani 1 1 d . . . . .

loop_
_atom_site_aniso_label
_atom_site_aniso_U_11
_atom_site_aniso_U_22
_atom_site_aniso_U_33
_atom_site_aniso_U_23
_atom_site_aniso_U_13
_atom_site_aniso_U_12
Zn1 0.0342(2) 0.0342(2) 0.0407(3) 0.0026(3) 0.0026(3) 0.0113(3)
F1 0.0442(16) 0.086(2) 0.226(5) 0.085(3) -0.001(2) 0.0029(16)
F2 0.0481(16) 0.103(2) 0.234(4) 0.090(3) -0.006(2) 0.0291(18)
F3 0.079(2) 0.076(2) 0.145(3) 0.023(2) -0.035(2) 0.0188(18)
O1 0.0641(19) 0.0681(19) 0.0638(18) 0.0270(17) 0.0084(17) 0.0362(16)
O2 0.074(2) 0.0548(17) 0.0644(16) 0.0064(14) -0.0031(15) 0.0449(16)
C1 0.044(2) 0.0387(19) 0.059(2) 0.005(2) -0.006(2) 0.0191(15)
C2 0.042(2) 0.038(2) 0.062(2) 0.0127(19) 0.0026(19) 0.0208(17)
C3 0.062(3) 0.053(2) 0.070(2) 0.023(2) 0.017(2) 0.034(2)
C4 0.063(3) 0.054(3) 0.097(4) 0.028(3) 0.033(3) 0.036(2)
C5 0.041(2) 0.042(2) 0.087(3) 0.024(2) 0.014(2) 0.0237(19)
C6 0.054(2) 0.054(2) 0.067(2) 0.022(2) 0.014(2) 0.029(2)
C7 0.050(2) 0.044(2) 0.063(2) 0.011(2) 0.007(2) 0.0272(19)
C8 0.042(2) 0.048(3) 0.112(5) 0.030(4) 0.0152(19) 0.0241(17)
C9 0.039(3) 0.066(4) 0.172(7) 0.065(4) 0.008(4) 0.018(3)

loop_
_atom_type_symbol
_atom_type_description
_atom_type_scat_dispersion_real
_atom_type_scat_dispersion_imag
_atom_type_scat_source
C C 0.0181 0.0091 'International Tables Vol C Tables 4.2.6.8 and 6.1.1.4'
H H 0.0000 0.0000 'International Tables Vol C Tables 4.2.6.8 and 6.1.1.4'
O O 0.0492 0.0322 'International Tables Vol C Tables 4.2.6.8 and 6.1.1.4'
F F 0.0727 0.0534 'International Tables Vol C Tables 4.2.6.8 and 6.1.1.4'
Zn Zn -1.5491 0.6778 'International Tables Vol C Tables 4.2.6.8 and 6.1.1.4'

loop_
_geom_angle_atom_site_label_1
_geom_angle_atom_site_label_2
_geom_angle_atom_site_label_3
_geom_angle
_geom_angle_site_symmetry_1
_geom_angle_site_symmetry_3
_geom_angle_publ_flag
O1 Zn1 O1 105.36(19) 10_664 . ?
O1 Zn1 O2 101.42(13) . 11_655 ?
O1 Zn1 O2 101.42(13) 10_664 2_654 ?
O1 Zn1 O2 105.20(13) 10_664 11_655 ?
O1 Zn1 O2 105.20(13) . 2_654 ?
O2 Zn1 O2 135.39(19) 11_655 2_654 ?
C1 O1 Zn1 136.6(3) . . ?
C1 O2 Zn1 131.6(3) . 3_665 ?
O1 C1 C2 116.5(4) . . ?
O2 C1 O1 125.2(4) . . ?
O2 C1 C2 118.2(4) . . ?
C3 C2 C1 120.1(4) . . ?
C3 C2 C7 119.4(4) . . ?
C7 C2 C1 120.4(4) . . ?
C2 C3 H3 119.4 . . ?
C2 C3 C4 121.3(4) . . ?
C4 C3 H3 119.4 . . ?
C3 C4 H4 119.9 . . ?
C3 C4 C5 120.1(4) . . ?
C5 C4 H4 119.9 . . ?
C4 C5 C6 118.3(4) . . ?
C4 C5 C8 122.9(4) . . ?
C6 C5 C8 118.8(4) . . ?
C5 C6 H6 119.3 . . ?
C5 C6 C7 121.3(4) . . ?
C7 C6 H6 119.3 . . ?
C2 C7 C6 119.5(4) . . ?
C2 C7 H7 120.3 . . ?
C6 C7 H7 120.3 . . ?
C5 C8 C5 111.0(5) . 8_556 ?
C5 C8 C9 106.0(3) 8_556 8_556 ?
C5 C8 C9 112.6(3) 8_556 . ?
C5 C8 C9 106.0(3) . . ?
C5 C8 C9 112.6(3) . 8_556 ?
C9 C8 C9 108.7(7) 8_556 . ?
F1 C9 F2 106.4(4) . . ?
F1 C9 C8 111.6(5) . . ?
F2 C9 C8 113.1(5) . . ?
F3 C9 F1 106.2(6) . . ?
F3 C9 F2 107.5(6) . . ?
F3 C9 C8 111.6(4) . . ?

loop_
_geom_bond_atom_site_label_1
_geom_bond_atom_site_label_2
_geom_bond_distance
_geom_bond_site_symmetry_2
_geom_bond_publ_flag
Zn1 O1 1.928(3) 10_664 ?
Zn1 O1 1.928(3) . ?
Zn1 O2 1.929(3) 2_654 ?
Zn1 O2 1.929(3) 11_655 ?
F1 C9 1.328(6) . ?
F2 C9 1.334(6) . ?
F3 C9 1.326(8) . ?
O1 C1 1.250(5) . ?
O2 C1 1.246(5) . ?
C1 C2 1.493(5) . ?
C2 C3 1.366(6) . ?
C2 C7 1.380(6) . ?
C3 H3 0.9300 . ?
C3 C4 1.384(6) . ?
C4 H4 0.9300 . ?
C4 C5 1.384(6) . ?
C5 C6 1.384(6) . ?
C5 C8 1.539(5) . ?
C6 H6 0.9300 . ?
C6 C7 1.389(6) . ?
C7 H7 0.9300 . ?
C8 C9 1.544(7) 8_556 ?
C8 C9 1.544(8) . ?

loop_
_geom_torsion_atom_site_label_1
_geom_torsion_atom_site_label_2
_geom_torsion_atom_site_label_3
_geom_torsion_atom_site_label_4
_geom_torsion
_geom_torsion_site_symmetry_1
_geom_torsion_site_symmetry_2
_geom_torsion_site_symmetry_3
_geom_torsion_site_symmetry_4
_geom_torsion_publ_flag
Zn1 O1 C1 O2 -11.7(7) . . . . ?
Zn1 O1 C1 C2 168.3(3) . . . . ?
Zn1 O2 C1 O1 10.2(6) 3_665 . . . ?
Zn1 O2 C1 C2 -169.8(3) 3_665 . . . ?
O1 C1 C2 C3 -4.0(6) . . . . ?
O1 C1 C2 C7 174.9(4) . . . . ?
O2 C1 C2 C3 176.0(4) . . . . ?
O2 C1 C2 C7 -5.1(6) . . . . ?
C1 C2 C3 C4 179.9(4) . . . . ?
C1 C2 C7 C6 180.0(4) . . . . ?
C2 C3 C4 C5 0.0(7) . . . . ?
C3 C2 C7 C6 -1.1(6) . . . . ?
C3 C4 C5 C6 -0.8(7) . . . . ?
C3 C4 C5 C8 -178.4(5) . . . . ?
C4 C5 C6 C7 0.6(7) . . . . ?
C4 C5 C8 C5 -138.2(5) . . . 8_556 ?
C4 C5 C8 C9 99.2(5) . . . . ?
C4 C5 C8 C9 -19.5(6) . . . 8_556 ?
C5 C6 C7 C2 0.3(7) . . . . ?
C5 C8 C9 F1 -170.8(4) 8_556 . . . ?
C5 C8 C9 F1 -49.2(7) . . . . ?
C5 C8 C9 F2 69.2(7) 8_556 . . . ?
C5 C8 C9 F2 -169.2(5) . . . . ?
C5 C8 C9 F3 -52.2(5) 8_556 . . . ?
C5 C8 C9 F3 69.4(5) . . . . ?
C6 C5 C8 C5 44.3(3) . . . 8_556 ?
C6 C5 C8 C9 -78.3(6) . . . . ?
C6 C5 C8 C9 163.0(5) . . . 8_556 ?
C7 C2 C3 C4 1.0(7) . . . . ?
C8 C5 C6 C7 178.3(4) . . . . ?
C9 C8 C9 F1 72.1(5) 8_556 . . . ?
C9 C8 C9 F2 -47.9(4) 8_556 . . . ?
C9 C8 C9 F3 -169.3(5) 8_556 . . . ?
